data_4111185
loop_
_publ_author_name
'Alejandro L. Briseno'
'Qian Miao'
'Mang-Mang Ling'
'Colin Reese'
'Hong Meng'
'Zhenan Bao'
'Fred Wudl'

_publ_section_title
;
 Hexathiapentacene: Structure, Molecular Packing, and Thin-Film
 Transistors
;
_journal_name_full 'Journal of the American Chemical Society'
_journal_page_first 15576
_journal_page_last 15577
_journal_paper_doi 10.1021/ja066088j
_journal_volume 128
_journal_year 2006
_chemical_formula_moiety 'C22 H8 S6'
_chemical_formula_sum 'C22 H8 S6'
_chemical_formula_weight 464.64
_chemical_name_systematic
; 
 ? 
;
_space_group_IT_number 2
_symmetry_cell_setting triclinic
_symmetry_space_group_name_Hall '-P 1'
_symmetry_space_group_name_H-M 'P -1'
_atom_sites_solution_hydrogens geom
_atom_sites_solution_primary direct
_atom_sites_solution_secondary difmap
_audit_creation_method SHELXL-97
_cell_angle_alpha 72.458(5)
_cell_angle_beta 88.886(5)
_cell_angle_gamma 84.169(6)
_cell_formula_units_Z 2
_cell_length_a 3.8941(13)
_cell_length_b 14.334(5)
_cell_length_c 16.551(5)
_cell_measurement_reflns_used 2700
_cell_measurement_temperature 298(2)
_cell_measurement_theta_max 27.14
_cell_measurement_theta_min 2.24
_cell_volume 876.3(5)
_computing_cell_refinement 'Bruker SMART'
_computing_data_collection 'Bruker SMART'
_computing_data_reduction 'Bruker SAINT'
_computing_molecular_graphics 'Bruker SHELXTL'
_computing_publication_material 'Bruker SHELXTL'
_computing_structure_refinement 'SHELXL-97 (Sheldrick, 1997)'
_computing_structure_solution 'SHELXS-97 (Sheldrick, 1990)'
_diffrn_ambient_temperature 298(2)
_diffrn_measured_fraction_theta_full 0.991
_diffrn_measured_fraction_theta_max 0.972
_diffrn_measurement_device_type 'CCD area detector'
_diffrn_measurement_method 'phi and omega scans'
_diffrn_radiation_monochromator graphite
_diffrn_radiation_source 'fine-focus sealed tube'
_diffrn_radiation_type MoK\a
_diffrn_radiation_wavelength 0.71073
_diffrn_reflns_av_R_equivalents 0.0304
_diffrn_reflns_av_sigmaI/netI 0.0460
_diffrn_reflns_limit_h_max 5
_diffrn_reflns_limit_h_min -5
_diffrn_reflns_limit_k_max 18
_diffrn_reflns_limit_k_min -17
_diffrn_reflns_limit_l_max 20
_diffrn_reflns_limit_l_min 0
_diffrn_reflns_number 7535
_diffrn_reflns_theta_full 26.50
_diffrn_reflns_theta_max 27.29
_diffrn_reflns_theta_min 1.50
_exptl_absorpt_coefficient_mu 0.787
_exptl_absorpt_correction_T_max 0.9617
_exptl_absorpt_correction_T_min 0.6210
_exptl_absorpt_correction_type multi-scan
_exptl_absorpt_process_details 'Sadabs (Bruker)'
_exptl_crystal_colour black
_exptl_crystal_density_diffrn 1.761
_exptl_crystal_description needle
_exptl_crystal_F_000 472
_exptl_crystal_size_max 0.60
_exptl_crystal_size_mid 0.10
_exptl_crystal_size_min 0.05
_refine_diff_density_max 0.538
_refine_diff_density_min -0.347
_refine_diff_density_rms 0.105
_refine_ls_extinction_method none
_refine_ls_goodness_of_fit_ref 1.000
_refine_ls_hydrogen_treatment constr
_refine_ls_matrix_type full
_refine_ls_number_parameters 253
_refine_ls_number_reflns 3804
_refine_ls_number_restraints 0
_refine_ls_restrained_S_all 1.000
_refine_ls_R_factor_all 0.0732
_refine_ls_R_factor_gt 0.0499
_refine_ls_shift/su_max 0.000
_refine_ls_shift/su_mean 0.000
_refine_ls_structure_factor_coef Fsqd
_refine_ls_weighting_details 'calc w=1/[\s^2^(Fo^2^)+(0.0877P)^2^+0.0000P] where P=(Fo^2^+2Fc^2^)/3'
_refine_ls_weighting_scheme calc
_refine_ls_wR_factor_gt 0.1208
_refine_ls_wR_factor_ref 0.1369
_reflns_number_gt 2649
_reflns_number_total 3804
_reflns_threshold_expression >2sigma(I)
_cod_data_source_file ja066088jsi20061014_063616.cif
_cod_data_source_block wd605sm
_cod_original_cell_volume 876.2(5)
_cod_database_code 4111185

loop_
_symmetry_equiv_pos_as_xyz
'x, y, z'
'-x, -y, -z'

loop_
_atom_site_label
_atom_site_type_symbol
_atom_site_fract_x
_atom_site_fract_y
_atom_site_fract_z
_atom_site_U_iso_or_equiv
_atom_site_adp_type
_atom_site_occupancy
_atom_site_symmetry_multiplicity
_atom_site_calc_flag
_atom_site_refinement_flags
S1 S 1.39690(19) 1.00031(5) 0.21431(4) 0.0414(2) Uani 1 1 d .
S2 S 1.27558(16) 0.86157(5) 0.17822(4) 0.0363(2) Uani 1 1 d .
S3 S 1.15362(18) 0.72584(5) 0.13824(4) 0.0402(2) Uani 1 1 d .
C1 C 1.2591(6) 1.08108(19) 0.11936(14) 0.0333(6) Uani 1 1 d .
C2 C 1.1314(6) 1.04065(17) 0.06032(14) 0.0307(5) Uani 1 1 d .
C3 C 1.1246(6) 0.93719(18) 0.08048(14) 0.0298(5) Uani 1 1 d .
C4 C 0.9931(6) 0.89632(17) 0.02121(13) 0.0304(6) Uani 1 1 d .
C5 C 0.9909(6) 0.79426(18) 0.04139(14) 0.0317(6) Uani 1 1 d .
C6 C 0.8537(6) 0.75188(18) -0.01840(15) 0.0346(6) Uani 1 1 d .
C7 C 0.8396(7) 0.65013(19) 0.00061(17) 0.0437(7) Uani 1 1 d .
H7 H 0.9141 0.6088 0.0535 0.052 Uiso 1 1 calc R
C8 C 0.7179(8) 0.6111(2) -0.05759(19) 0.0497(7) Uani 1 1 d .
H8 H 0.7167 0.5434 -0.0446 0.060 Uiso 1 1 calc R
C9 C 0.5959(7) 0.6720(2) -0.13612(18) 0.0488(7) Uani 1 1 d .
H9 H 0.5110 0.6447 -0.1751 0.059 Uiso 1 1 calc R
C10 C 0.5998(7) 0.7712(2) -0.15627(17) 0.0420(6) Uani 1 1 d .
H10 H 0.5144 0.8112 -0.2087 0.050 Uiso 1 1 calc R
C11 C 0.7320(6) 0.81419(19) -0.09844(15) 0.0342(6) Uani 1 1 d .
S4 S 0.8941(2) 0.48612(6) 0.28494(4) 0.0507(2) Uani 1 1 d .
S5 S 0.78133(17) 0.62817(5) 0.32643(4) 0.0439(2) Uani 1 1 d .
S6 S 0.6696(2) 0.76731(6) 0.37180(4) 0.0486(2) Uani 1 1 d .
C12 C 0.7530(6) 0.4107(2) 0.37704(15) 0.0396(6) Uani 1 1 d .
C13 C 0.6280(6) 0.45519(19) 0.43798(14) 0.0363(6) Uani 1 1 d .
C14 C 0.6275(6) 0.5580(2) 0.42179(14) 0.0367(6) Uani 1 1 d .
C15 C 0.5033(6) 0.60355(19) 0.48289(14) 0.0364(6) Uani 1 1 d .
C16 C 0.5028(7) 0.7045(2) 0.46630(15) 0.0392(6) Uani 1 1 d .
C17 C 0.3688(7) 0.7520(2) 0.52764(16) 0.0418(7) Uani 1 1 d .
C18 C 0.3592(8) 0.8533(2) 0.51198(19) 0.0542(8) Uani 1 1 d .
H18 H 0.4404 0.8917 0.4608 0.065 Uiso 1 1 calc R
C19 C 0.2315(9) 0.8974(2) 0.5711(2) 0.0615(9) Uani 1 1 d .
H19 H 0.2319 0.9650 0.5602 0.074 Uiso 1 1 calc R
C20 C 0.1018(8) 0.8410(3) 0.6470(2) 0.0586(8) Uani 1 1 d .
H20 H 0.0122 0.8711 0.6865 0.070 Uiso 1 1 calc R
C21 C 0.1055(7) 0.7416(2) 0.66395(18) 0.0513(8) Uani 1 1 d .
H21 H 0.0169 0.7046 0.7148 0.062 Uiso 1 1 calc R
C22 C 0.2419(7) 0.6946(2) 0.60530(16) 0.0427(7) Uani 1 1 d .

loop_
_atom_site_aniso_label
_atom_site_aniso_U_11
_atom_site_aniso_U_22
_atom_site_aniso_U_33
_atom_site_aniso_U_23
_atom_site_aniso_U_13
_atom_site_aniso_U_12
S1 0.0446(4) 0.0529(4) 0.0226(3) -0.0070(3) -0.0063(3) 0.0020(3)
S2 0.0357(4) 0.0463(4) 0.0188(3) -0.0001(3) -0.0014(3) 0.0032(3)
S3 0.0443(4) 0.0422(4) 0.0253(3) 0.0018(3) 0.0009(3) 0.0003(3)
C1 0.0278(13) 0.0469(15) 0.0229(12) -0.0080(11) 0.0013(10) -0.0003(11)
C2 0.0264(13) 0.0404(14) 0.0205(12) -0.0033(10) 0.0019(9) 0.0001(10)
C3 0.0267(13) 0.0416(14) 0.0164(11) -0.0033(9) 0.0019(9) 0.0012(10)
C4 0.0267(13) 0.0406(14) 0.0187(11) -0.0030(10) 0.0025(9) 0.0017(11)
C5 0.0281(13) 0.0395(14) 0.0234(12) -0.0048(10) 0.0044(10) -0.0004(10)
C6 0.0291(14) 0.0429(15) 0.0292(13) -0.0083(11) 0.0061(10) -0.0004(11)
C7 0.0439(17) 0.0421(15) 0.0407(16) -0.0066(12) 0.0047(13) -0.0031(13)
C8 0.0496(19) 0.0458(17) 0.0545(19) -0.0152(14) 0.0091(15) -0.0103(14)
C9 0.0437(17) 0.0624(19) 0.0477(18) -0.0252(15) 0.0039(14) -0.0133(15)
C10 0.0366(15) 0.0572(17) 0.0331(14) -0.0138(13) 0.0012(11) -0.0082(13)
C11 0.0255(13) 0.0475(15) 0.0292(13) -0.0114(11) 0.0049(10) -0.0031(11)
S4 0.0471(5) 0.0769(6) 0.0235(4) -0.0073(3) 0.0092(3) -0.0100(4)
S5 0.0376(4) 0.0662(5) 0.0189(3) 0.0025(3) 0.0024(3) -0.0107(3)
S6 0.0473(5) 0.0598(5) 0.0287(4) 0.0036(3) -0.0002(3) -0.0114(4)
C12 0.0265(14) 0.0653(18) 0.0224(13) -0.0064(12) -0.0018(10) -0.0043(12)
C13 0.0250(13) 0.0580(17) 0.0196(12) -0.0017(11) -0.0010(10) -0.0059(12)
C14 0.0257(13) 0.0588(17) 0.0175(12) 0.0016(11) -0.0024(9) -0.0070(12)
C15 0.0251(13) 0.0569(16) 0.0201(12) -0.0008(11) -0.0036(10) -0.0043(12)
C16 0.0284(14) 0.0579(17) 0.0242(13) -0.0013(12) -0.0046(10) -0.0044(12)
C17 0.0292(14) 0.0605(18) 0.0318(14) -0.0070(12) -0.0074(11) -0.0063(13)
C18 0.052(2) 0.064(2) 0.0443(18) -0.0107(15) -0.0069(15) -0.0094(16)
C19 0.056(2) 0.061(2) 0.066(2) -0.0160(18) -0.0145(17) -0.0022(17)
C20 0.0466(19) 0.081(2) 0.051(2) -0.0274(17) -0.0074(15) 0.0056(17)
C21 0.0383(17) 0.078(2) 0.0375(16) -0.0189(15) -0.0026(13) -0.0002(15)
C22 0.0284(14) 0.0672(19) 0.0290(14) -0.0102(13) -0.0046(11) -0.0006(13)

loop_
_atom_type_symbol
_atom_type_description
_atom_type_scat_dispersion_real
_atom_type_scat_dispersion_imag
_atom_type_scat_source
C C 0.0033 0.0016 'International Tables Vol C Tables 4.2.6.8 and 6.1.1.4'
H H 0.0000 0.0000 'International Tables Vol C Tables 4.2.6.8 and 6.1.1.4'
S S 0.1246 0.1234 'International Tables Vol C Tables 4.2.6.8 and 6.1.1.4'

loop_
_geom_angle_atom_site_label_1
_geom_angle_atom_site_label_2
_geom_angle_atom_site_label_3
_geom_angle
_geom_angle_site_symmetry_1
_geom_angle_site_symmetry_3
C1 S1 S2 94.37(9) . .
C3 S2 S3 89.15(9) . .
C3 S2 S1 89.31(9) . .
S3 S2 S1 178.39(3) . .
C5 S3 S2 94.32(9) . .
C2 C1 C11 120.0(2) . 2_775
C2 C1 S1 116.5(2) . .
C11 C1 S1 123.56(19) 2_775 .
C1 C2 C3 120.2(2) . .
C1 C2 C4 120.1(2) . 2_775
C3 C2 C4 119.7(2) . 2_775
C4 C3 C2 120.2(2) . .
C4 C3 S2 120.09(18) . .
C2 C3 S2 119.68(18) . .
C5 C4 C3 119.7(2) . .
C5 C4 C2 120.2(2) . 2_775
C3 C4 C2 120.0(2) . 2_775
C4 C5 C6 120.1(2) . .
C4 C5 S3 116.67(19) . .
C6 C5 S3 123.18(19) . .
C7 C6 C11 119.0(2) . .
C7 C6 C5 121.6(2) . .
C11 C6 C5 119.4(2) . .
C8 C7 C6 120.8(3) . .
C8 C7 H7 119.6 . .
C6 C7 H7 119.6 . .
C7 C8 C9 120.4(3) . .
C7 C8 H8 119.8 . .
C9 C8 H8 119.8 . .
C10 C9 C8 120.4(3) . .
C10 C9 H9 119.8 . .
C8 C9 H9 119.8 . .
C9 C10 C11 120.8(3) . .
C9 C10 H10 119.6 . .
C11 C10 H10 119.6 . .
C10 C11 C6 118.5(2) . .
C10 C11 C1 121.3(2) . 2_775
C6 C11 C1 120.2(2) . 2_775
C12 S4 S5 94.17(10) . .
C14 S5 S6 89.12(10) . .
C14 S5 S4 89.41(10) . .
S6 S5 S4 178.40(3) . .
C16 S6 S5 94.09(10) . .
C13 C12 C22 119.8(2) . 2_666
C13 C12 S4 116.7(2) . .
C22 C12 S4 123.5(2) 2_666 .
C12 C13 C14 120.1(2) . .
C12 C13 C15 120.1(3) . 2_666
C14 C13 C15 119.8(2) . 2_666
C15 C14 C13 120.6(2) . .
C15 C14 S5 119.8(2) . .
C13 C14 S5 119.6(2) . .
C16 C15 C14 120.2(2) . .
C16 C15 C13 120.2(2) . 2_666
C14 C15 C13 119.6(2) . 2_666
C15 C16 C17 120.5(2) . .
C15 C16 S6 116.7(2) . .
C17 C16 S6 122.7(2) . .
C18 C17 C22 118.9(3) . .
C18 C17 C16 121.7(3) . .
C22 C17 C16 119.3(3) . .
C19 C18 C17 121.0(3) . .
C19 C18 H18 119.5 . .
C17 C18 H18 119.5 . .
C18 C19 C20 120.0(3) . .
C18 C19 H19 120.0 . .
C20 C19 H19 120.0 . .
C21 C20 C19 120.3(3) . .
C21 C20 H20 119.8 . .
C19 C20 H20 119.8 . .
C20 C21 C22 120.7(3) . .
C20 C21 H21 119.7 . .
C22 C21 H21 119.7 . .
C21 C22 C17 119.0(3) . .
C21 C22 C12 120.9(3) . 2_666
C17 C22 C12 120.1(3) . 2_666

loop_
_geom_bond_atom_site_label_1
_geom_bond_atom_site_label_2
_geom_bond_distance
_geom_bond_site_symmetry_2
S1 C1 1.705(2) .
S1 S2 2.3352(11) .
S2 C3 1.729(2) .
S2 S3 2.3291(11) .
S3 C5 1.702(2) .
C1 C2 1.399(3) .
C1 C11 1.439(4) 2_775
C2 C3 1.421(3) .
C2 C4 1.440(3) 2_775
C3 C4 1.412(3) .
C4 C5 1.400(3) .
C4 C2 1.440(3) 2_775
C5 C6 1.443(4) .
C6 C7 1.403(3) .
C6 C11 1.415(3) .
C7 C8 1.364(4) .
C7 H7 0.9300 .
C8 C9 1.390(4) .
C8 H8 0.9300 .
C9 C10 1.361(4) .
C9 H9 0.9300 .
C10 C11 1.414(4) .
C10 H10 0.9300 .
C11 C1 1.439(4) 2_775
S4 C12 1.700(3) .
S4 S5 2.3365(12) .
S5 C14 1.729(2) .
S5 S6 2.3334(13) .
S6 C16 1.706(2) .
C12 C13 1.403(4) .
C12 C22 1.446(4) 2_666
C13 C14 1.416(4) .
C13 C15 1.443(3) 2_666
C14 C15 1.413(4) .
C15 C16 1.389(4) .
C15 C13 1.443(3) 2_666
C16 C17 1.446(4) .
C17 C18 1.392(4) .
C17 C22 1.412(4) .
C18 C19 1.377(4) .
C18 H18 0.9300 .
C19 C20 1.391(4) .
C19 H19 0.9300 .
C20 C21 1.365(4) .
C20 H20 0.9300 .
C21 C22 1.407(4) .
C21 H21 0.9300 .
C22 C12 1.446(4) 2_666

loop_
_geom_torsion_atom_site_label_1
_geom_torsion_atom_site_label_2
_geom_torsion_atom_site_label_3
_geom_torsion_atom_site_label_4
_geom_torsion
_geom_torsion_site_symmetry_1
_geom_torsion_site_symmetry_4
C1 S1 S2 C3 -0.71(11) . .
C3 S2 S3 C5 -1.28(11) . .
S2 S1 C1 C2 0.82(19) . .
S2 S1 C1 C11 -179.3(2) . 2_775
C11 C1 C2 C3 179.5(2) 2_775 .
S1 C1 C2 C3 -0.6(3) . .
C11 C1 C2 C4 -0.4(4) 2_775 2_775
S1 C1 C2 C4 179.48(17) . 2_775
C1 C2 C3 C4 179.5(2) . .
C4 C2 C3 C4 -0.6(4) 2_775 .
C1 C2 C3 S2 -0.1(3) . .
C4 C2 C3 S2 179.76(17) 2_775 .
S3 S2 C3 C4 1.43(19) . .
S1 S2 C3 C4 -179.04(19) . .
S3 S2 C3 C2 -178.97(19) . .
S1 S2 C3 C2 0.57(19) . .
C2 C3 C4 C5 179.3(2) . .
S2 C3 C4 C5 -1.1(3) . .
C2 C3 C4 C2 0.6(4) . 2_775
S2 C3 C4 C2 -179.76(17) . 2_775
C3 C4 C5 C6 179.3(2) . .
C2 C4 C5 C6 -2.0(4) 2_775 .
C3 C4 C5 S3 -0.3(3) . .
C2 C4 C5 S3 178.36(17) 2_775 .
S2 S3 C5 C4 1.1(2) . .
S2 S3 C5 C6 -178.6(2) . .
C4 C5 C6 C7 -178.4(2) . .
S3 C5 C6 C7 1.3(4) . .
C4 C5 C6 C11 2.0(4) . .
S3 C5 C6 C11 -178.34(18) . .
C11 C6 C7 C8 1.5(4) . .
C5 C6 C7 C8 -178.2(2) . .
C6 C7 C8 C9 -1.9(4) . .
C7 C8 C9 C10 0.7(4) . .
C8 C9 C10 C11 0.9(4) . .
C9 C10 C11 C6 -1.3(4) . .
C9 C10 C11 C1 179.3(2) . 2_775
C7 C6 C11 C10 0.1(4) . .
C5 C6 C11 C10 179.8(2) . .
C7 C6 C11 C1 179.5(2) . 2_775
C5 C6 C11 C1 -0.8(4) . 2_775
C12 S4 S5 C14 -0.66(12) . .
C14 S5 S6 C16 -1.54(12) . .
S5 S4 C12 C13 0.9(2) . .
S5 S4 C12 C22 -178.9(2) . 2_666
C22 C12 C13 C14 178.9(2) 2_666 .
S4 C12 C13 C14 -0.8(3) . .
C22 C12 C13 C15 -1.6(4) 2_666 2_666
S4 C12 C13 C15 178.68(17) . 2_666
C12 C13 C14 C15 -179.8(2) . .
C15 C13 C14 C15 0.8(4) 2_666 .
C12 C13 C14 S5 0.1(3) . .
C15 C13 C14 S5 -179.39(17) 2_666 .
S6 S5 C14 C15 0.9(2) . .
S4 S5 C14 C15 -179.7(2) . .
S6 S5 C14 C13 -178.9(2) . .
S4 S5 C14 C13 0.4(2) . .
C13 C14 C15 C16 -179.8(2) . .
S5 C14 C15 C16 0.4(3) . .
C13 C14 C15 C13 -0.8(4) . 2_666
S5 C14 C15 C13 179.39(17) . 2_666
C14 C15 C16 C17 178.6(2) . .
C13 C15 C16 C17 -0.5(4) 2_666 .
C14 C15 C16 S6 -2.0(3) . .
C13 C15 C16 S6 178.98(18) 2_666 .
S5 S6 C16 C15 2.1(2) . .
S5 S6 C16 C17 -178.5(2) . .
C15 C16 C17 C18 -178.8(2) . .
S6 C16 C17 C18 1.8(4) . .
C15 C16 C17 C22 0.8(4) . .
S6 C16 C17 C22 -178.61(19) . .
C22 C17 C18 C19 0.6(4) . .
C16 C17 C18 C19 -179.9(3) . .
C17 C18 C19 C20 -1.5(5) . .
C18 C19 C20 C21 1.0(5) . .
C19 C20 C21 C22 0.4(5) . .
C20 C21 C22 C17 -1.3(4) . .
C20 C21 C22 C12 179.9(3) . 2_666
C18 C17 C22 C21 0.8(4) . .
C16 C17 C22 C21 -178.7(2) . .
C18 C17 C22 C12 179.6(2) . 2_666
C16 C17 C22 C12 0.1(4) . 2_666
